data_4119427
loop_
_publ_author_name
'Ying-Li Rao'
'Hazem Amarne'
'Leanne D. Chen'
'Matthew L. Brown'
'Nicholas J. Mosey'
'Suning Wang'

_publ_section_title
;
 Photo- and Thermal-Induced Multistructural Transformation of
 2-Phenylazolyl Chelate Boron Compounds
;
_journal_name_full 'Journal of the American Chemical Society'
_journal_page_first 3407
_journal_page_last 3410
_journal_paper_doi 10.1021/ja400917r
_journal_volume 135
_journal_year 2013
_chemical_formula_sum 'C31 H30 B N O'
_chemical_formula_weight 443.37
_chemical_name_systematic
; 
 ? 
;
_space_group_IT_number 19
_symmetry_cell_setting orthorhombic
_symmetry_space_group_name_Hall 'P 2ac 2ab'
_symmetry_space_group_name_H-M 'P 21 21 21'
_atom_sites_solution_hydrogens geom
_atom_sites_solution_primary direct
_atom_sites_solution_secondary difmap
_audit_creation_method SHELXL-97
_cell_angle_alpha 90.00
_cell_angle_beta 90.00
_cell_angle_gamma 90.00
_cell_formula_units_Z 4
_cell_length_a 8.2008(7)
_cell_length_b 9.0915(6)
_cell_length_c 32.588(2)
_cell_measurement_reflns_used 533
_cell_measurement_temperature 180(2)
_cell_measurement_theta_max 16.71
_cell_measurement_theta_min 2.50
_cell_volume 2429.7(3)
_computing_cell_refinement 'Bruker SAINT'
_computing_data_collection 'Bruker APEX2'
_computing_data_reduction 'Bruker SAINT'
_computing_molecular_graphics 'Bruker SHELXTL'
_computing_publication_material 'Bruker SHELXTL'
_computing_structure_refinement 'SHELXL-97 (Sheldrick, 1997)'
_computing_structure_solution 'SHELXS-97 (Sheldrick, 1990)'
_diffrn_ambient_temperature 180(2)
_diffrn_measured_fraction_theta_full 0.974
_diffrn_measured_fraction_theta_max 0.974
_diffrn_measurement_device_type 'Bruker APEX-II CCD'
_diffrn_measurement_method '\f and \w scans'
_diffrn_radiation_monochromator graphite
_diffrn_radiation_source 'fine-focus sealed tube'
_diffrn_radiation_type MoK\a
_diffrn_radiation_wavelength 0.71073
_diffrn_reflns_av_R_equivalents 0.1077
_diffrn_reflns_av_sigmaI/netI 0.1968
_diffrn_reflns_limit_h_max 3
_diffrn_reflns_limit_h_min -10
_diffrn_reflns_limit_k_max 10
_diffrn_reflns_limit_k_min -11
_diffrn_reflns_limit_l_max 41
_diffrn_reflns_limit_l_min -38
_diffrn_reflns_number 9784
_diffrn_reflns_theta_full 27.11
_diffrn_reflns_theta_max 27.11
_diffrn_reflns_theta_min 2.50
_diffrn_standards_number 0
_exptl_absorpt_coefficient_mu 0.071
_exptl_absorpt_correction_T_max 0.9993
_exptl_absorpt_correction_T_min 0.9971
_exptl_absorpt_correction_type multi-scan
_exptl_crystal_colour colourless
_exptl_crystal_density_diffrn 1.212
_exptl_crystal_description block
_exptl_crystal_F_000 944
_exptl_crystal_size_max 0.04
_exptl_crystal_size_mid 0.01
_exptl_crystal_size_min 0.01
_refine_diff_density_max 0.614
_refine_diff_density_min -0.234
_refine_diff_density_rms 0.057
_refine_ls_abs_structure_details 'Flack H D (1983), Acta Cryst. A39, 876-881'
_refine_ls_abs_structure_Flack 10(5)
_refine_ls_extinction_method none
_refine_ls_goodness_of_fit_ref 0.997
_refine_ls_hydrogen_treatment constr
_refine_ls_matrix_type full
_refine_ls_number_parameters 313
_refine_ls_number_reflns 5160
_refine_ls_number_restraints 1
_refine_ls_restrained_S_all 0.997
_refine_ls_R_factor_all 0.2027
_refine_ls_R_factor_gt 0.0870
_refine_ls_shift/su_max 0.000
_refine_ls_shift/su_mean 0.000
_refine_ls_structure_factor_coef Fsqd
_refine_ls_weighting_details 'calc w=1/[\s^2^(Fo^2^)+(0.0850P)^2^+0.0000P] where P=(Fo^2^+2Fc^2^)/3'
_refine_ls_weighting_scheme calc
_refine_ls_wR_factor_gt 0.1956
_refine_ls_wR_factor_ref 0.2518
_reflns_number_gt 2235
_reflns_number_total 5160
_reflns_threshold_expression >2sigma(I)
_cod_data_source_file ja400917r_si_004.cif
_cod_data_source_block yr49
_cod_database_code 4119427

loop_
_symmetry_equiv_pos_as_xyz
'x, y, z'
'x+1/2, -y+1/2, -z'
'-x, y+1/2, -z+1/2'
'-x+1/2, -y, z+1/2'

loop_
_atom_site_label
_atom_site_type_symbol
_atom_site_fract_x
_atom_site_fract_y
_atom_site_fract_z
_atom_site_U_iso_or_equiv
_atom_site_adp_type
_atom_site_occupancy
_atom_site_symmetry_multiplicity
_atom_site_calc_flag
_atom_site_refinement_flags
O1 O 0.8597(6) 0.3901(5) 0.77926(13) 0.0674(13) Uani 1 1 d .
N1 N 0.8591(6) 0.5027(5) 0.83990(16) 0.0537(13) Uani 1 1 d .
B1 B 0.7553(9) 0.6115(8) 0.8701(2) 0.0533(19) Uani 1 1 d D
C1 C 0.6064(7) 0.6388(6) 0.8356(2) 0.0525(16) Uani 1 1 d D
C2 C 0.4542(6) 0.7169(6) 0.83789(19) 0.0452(15) Uani 1 1 d .
H2A H 0.4300 0.7732 0.8617 0.054 Uiso 1 1 calc R
C3 C 0.3441(8) 0.7117(7) 0.8067(2) 0.0605(18) Uani 1 1 d .
H3A H 0.2468 0.7680 0.8086 0.073 Uiso 1 1 calc R
C4 C 0.3720(10) 0.6215(8) 0.7704(2) 0.071(2) Uani 1 1 d .
H4A H 0.2959 0.6161 0.7484 0.085 Uiso 1 1 calc R
C5 C 0.5183(8) 0.5439(7) 0.7702(2) 0.0578(17) Uani 1 1 d .
H5A H 0.5434 0.4825 0.7474 0.069 Uiso 1 1 calc R
C6 C 0.6246(8) 0.5538(8) 0.8013(2) 0.0635(19) Uani 1 1 d .
C7 C 0.7811(6) 0.4807(6) 0.80565(17) 0.0374(13) Uani 1 1 d .
C8 C 1.0101(8) 0.3583(7) 0.7984(2) 0.0552(17) Uani 1 1 d .
C9 C 1.1357(10) 0.2745(8) 0.7862(2) 0.074(2) Uani 1 1 d .
H9A H 1.1312 0.2226 0.7609 0.089 Uiso 1 1 calc R
C10 C 1.2636(10) 0.2656(9) 0.8096(3) 0.076(2) Uani 1 1 d .
H10A H 1.3540 0.2076 0.8011 0.092 Uiso 1 1 calc R
C11 C 1.2695(8) 0.3384(7) 0.8459(2) 0.0570(18) Uani 1 1 d .
H11A H 1.3672 0.3299 0.8614 0.068 Uiso 1 1 calc R
C12 C 1.1464(7) 0.4238(6) 0.86238(19) 0.0476(15) Uani 1 1 d .
H12A H 1.1540 0.4713 0.8883 0.057 Uiso 1 1 calc R
C13 C 1.0081(7) 0.4329(6) 0.8367(2) 0.0558(17) Uani 1 1 d .
C14 C 0.6599(6) 0.5310(6) 0.90804(17) 0.0408(14) Uani 1 1 d .
C15 C 0.6360(6) 0.3777(5) 0.91317(16) 0.0352(13) Uani 1 1 d .
C16 C 0.5408(6) 0.3271(6) 0.94591(18) 0.0422(15) Uani 1 1 d .
H16A H 0.5291 0.2239 0.9494 0.051 Uiso 1 1 calc R
C17 C 0.4639(6) 0.4181(6) 0.97306(18) 0.0429(15) Uani 1 1 d .
C18 C 0.4825(6) 0.5681(6) 0.96723(16) 0.0410(14) Uani 1 1 d .
H18A H 0.4283 0.6341 0.9853 0.049 Uiso 1 1 calc R
C19 C 0.5792(6) 0.6254(6) 0.93541(18) 0.0393(14) Uani 1 1 d .
C20 C 0.5950(7) 0.7920(6) 0.93535(19) 0.0504(16) Uani 1 1 d .
H20A H 0.4982 0.8356 0.9482 0.076 Uiso 1 1 calc R
H20B H 0.6045 0.8272 0.9070 0.076 Uiso 1 1 calc R
H20C H 0.6924 0.8207 0.9508 0.076 Uiso 1 1 calc R
C21 C 0.3611(8) 0.3601(7) 1.00791(19) 0.0595(18) Uani 1 1 d .
H21A H 0.3994 0.2618 1.0156 0.089 Uiso 1 1 calc R
H21B H 0.2469 0.3545 0.9992 0.089 Uiso 1 1 calc R
H21C H 0.3703 0.4263 1.0315 0.089 Uiso 1 1 calc R
C22 C 0.7123(8) 0.2610(5) 0.88617(19) 0.0516(16) Uani 1 1 d .
H22A H 0.6742 0.1636 0.8948 0.077 Uiso 1 1 calc R
H22B H 0.8313 0.2656 0.8886 0.077 Uiso 1 1 calc R
H22C H 0.6809 0.2780 0.8575 0.077 Uiso 1 1 calc R
C23 C 0.8905(7) 0.7361(6) 0.88472(17) 0.0417(14) Uani 1 1 d .
C24 C 0.9212(7) 0.8668(6) 0.86251(19) 0.0459(15) Uani 1 1 d .
C25 C 1.0324(7) 0.9704(6) 0.87670(18) 0.0480(15) Uani 1 1 d .
H25A H 1.0470 1.0584 0.8614 0.058 Uiso 1 1 calc R
C26 C 1.1227(7) 0.9506(6) 0.91221(19) 0.0446(14) Uani 1 1 d .
C27 C 1.1002(7) 0.8182(6) 0.9328(2) 0.0460(15) Uani 1 1 d .
H27A H 1.1639 0.7986 0.9565 0.055 Uiso 1 1 calc R
C28 C 0.9886(6) 0.7143(6) 0.91998(17) 0.0379(13) Uani 1 1 d .
C29 C 0.9773(7) 0.5772(6) 0.94745(18) 0.0501(15) Uani 1 1 d .
H29A H 1.0806 0.5637 0.9621 0.075 Uiso 1 1 calc R
H29B H 0.9554 0.4906 0.9304 0.075 Uiso 1 1 calc R
H29C H 0.8887 0.5900 0.9673 0.075 Uiso 1 1 calc R
C30 C 1.2412(8) 1.0641(7) 0.9271(2) 0.071(2) Uani 1 1 d .
H30A H 1.2641 1.0475 0.9563 0.106 Uiso 1 1 calc R
H30B H 1.1942 1.1623 0.9235 0.106 Uiso 1 1 calc R
H30C H 1.3427 1.0566 0.9114 0.106 Uiso 1 1 calc R
C31 C 0.8270(10) 0.9043(7) 0.8237(2) 0.071(2) Uani 1 1 d .
H31A H 0.8812 0.9856 0.8095 0.106 Uiso 1 1 calc R
H31B H 0.7156 0.9334 0.8310 0.106 Uiso 1 1 calc R
H31C H 0.8234 0.8180 0.8057 0.106 Uiso 1 1 calc R

loop_
_atom_site_aniso_label
_atom_site_aniso_U_11
_atom_site_aniso_U_22
_atom_site_aniso_U_33
_atom_site_aniso_U_23
_atom_site_aniso_U_13
_atom_site_aniso_U_12
O1 0.088(3) 0.064(3) 0.050(3) 0.001(2) 0.007(3) -0.005(3)
N1 0.053(3) 0.048(3) 0.060(4) 0.001(3) 0.007(3) -0.011(3)
B1 0.068(5) 0.039(4) 0.053(5) -0.003(3) 0.006(4) -0.003(4)
C1 0.070(4) 0.036(3) 0.051(4) 0.009(3) 0.006(4) -0.003(3)
C2 0.043(3) 0.044(3) 0.048(4) 0.007(3) -0.001(3) -0.002(3)
C3 0.055(4) 0.052(4) 0.074(5) 0.020(4) -0.014(4) -0.003(3)
C4 0.092(5) 0.055(4) 0.066(5) 0.022(4) -0.031(5) -0.028(4)
C5 0.070(4) 0.050(4) 0.053(4) 0.011(3) 0.001(4) -0.002(4)
C6 0.058(4) 0.057(4) 0.076(5) 0.033(4) -0.012(4) -0.018(4)
C7 0.041(3) 0.044(3) 0.027(3) -0.007(3) 0.003(3) -0.007(3)
C8 0.055(4) 0.047(4) 0.064(5) 0.011(4) -0.014(4) -0.002(3)
C9 0.083(5) 0.062(5) 0.077(5) 0.015(4) 0.036(5) 0.016(5)
C10 0.060(4) 0.073(5) 0.096(7) 0.015(5) 0.023(5) -0.001(4)
C11 0.059(4) 0.061(4) 0.052(5) 0.012(4) 0.016(4) -0.001(3)
C12 0.037(3) 0.049(4) 0.057(4) 0.004(3) 0.000(3) -0.003(3)
C13 0.047(3) 0.037(3) 0.084(5) 0.019(4) 0.013(4) -0.002(3)
C14 0.039(3) 0.043(3) 0.040(4) 0.008(3) -0.005(3) -0.010(3)
C15 0.037(3) 0.030(3) 0.038(3) 0.006(3) -0.006(3) -0.008(2)
C16 0.034(3) 0.042(3) 0.050(4) 0.005(3) -0.009(3) -0.002(3)
C17 0.037(3) 0.050(4) 0.041(4) 0.008(3) -0.002(3) -0.004(3)
C18 0.035(3) 0.051(4) 0.036(4) 0.001(3) 0.000(3) -0.002(3)
C19 0.046(3) 0.037(3) 0.035(3) 0.001(3) -0.008(3) -0.002(3)
C20 0.055(3) 0.046(3) 0.051(4) -0.001(3) 0.002(3) -0.006(3)
C21 0.050(3) 0.065(4) 0.063(5) 0.007(4) 0.014(4) -0.012(3)
C22 0.072(4) 0.024(3) 0.059(4) -0.001(3) 0.012(3) -0.007(3)
C23 0.053(3) 0.034(3) 0.038(3) -0.001(3) 0.005(3) -0.013(3)
C24 0.056(3) 0.033(3) 0.049(4) 0.002(3) 0.008(3) -0.008(3)
C25 0.052(3) 0.042(3) 0.050(4) 0.000(3) 0.007(3) -0.008(3)
C26 0.045(3) 0.039(3) 0.051(4) 0.000(3) 0.000(3) -0.005(3)
C27 0.038(3) 0.044(3) 0.056(4) 0.008(3) -0.002(3) 0.005(3)
C28 0.036(3) 0.031(3) 0.046(4) 0.001(3) 0.008(3) -0.003(2)
C29 0.050(3) 0.050(4) 0.050(4) 0.009(3) -0.001(3) -0.002(3)
C30 0.062(4) 0.059(4) 0.092(6) 0.006(4) -0.021(4) -0.020(4)
C31 0.108(6) 0.058(4) 0.047(4) 0.018(3) -0.016(4) -0.030(4)

loop_
_atom_type_symbol
_atom_type_description
_atom_type_scat_dispersion_real
_atom_type_scat_dispersion_imag
_atom_type_scat_source
C C 0.0033 0.0016 'International Tables Vol C Tables 4.2.6.8 and 6.1.1.4'
H H 0.0000 0.0000 'International Tables Vol C Tables 4.2.6.8 and 6.1.1.4'
N N 0.0061 0.0033 'International Tables Vol C Tables 4.2.6.8 and 6.1.1.4'
O O 0.0106 0.0060 'International Tables Vol C Tables 4.2.6.8 and 6.1.1.4'
B B 0.0013 0.0007 'International Tables Vol C Tables 4.2.6.8 and 6.1.1.4'

loop_
_geom_angle_atom_site_label_1
_geom_angle_atom_site_label_2
_geom_angle_atom_site_label_3
_geom_angle
C7 O1 C8 105.0(5)
C7 N1 C13 107.4(5)
C7 N1 B1 110.7(5)
C13 N1 B1 141.7(6)
N1 B1 C14 115.7(5)
N1 B1 C23 103.8(5)
C14 B1 C23 114.1(5)
N1 B1 C1 93.8(4)
C14 B1 C1 103.0(5)
C23 B1 C1 125.4(5)
C6 C1 C2 114.6(6)
C6 C1 B1 112.6(6)
C2 C1 B1 132.1(6)
C3 C2 C1 121.3(6)
C3 C2 H2A 119.3
C1 C2 H2A 119.3
C2 C3 C4 121.5(7)
C2 C3 H3A 119.3
C4 C3 H3A 119.3
C5 C4 C3 115.1(6)
C5 C4 H4A 122.4
C3 C4 H4A 122.4
C6 C5 C4 121.5(7)
C6 C5 H5A 119.2
C4 C5 H5A 119.2
C5 C6 C1 125.8(7)
C5 C6 C7 128.2(7)
C1 C6 C7 106.0(6)
N1 C7 O1 113.9(5)
N1 C7 C6 116.6(6)
O1 C7 C6 129.5(6)
C9 C8 O1 131.0(7)
C9 C8 C13 122.8(7)
O1 C8 C13 106.3(6)
C10 C9 C8 118.7(8)
C10 C9 H9A 120.7
C8 C9 H9A 120.7
C9 C10 C11 120.7(8)
C9 C10 H10A 119.6
C11 C10 H10A 119.6
C10 C11 C12 125.9(7)
C10 C11 H11A 117.0
C12 C11 H11A 117.0
C11 C12 C13 112.9(6)
C11 C12 H12A 123.6
C13 C12 H12A 123.6
N1 C13 C12 133.8(7)
N1 C13 C8 107.2(6)
C12 C13 C8 118.9(6)
C19 C14 C15 117.5(5)
C19 C14 B1 115.6(5)
C15 C14 B1 126.5(5)
C16 C15 C14 119.3(5)
C16 C15 C22 116.3(4)
C14 C15 C22 124.3(5)
C17 C16 C15 123.5(5)
C17 C16 H16A 118.2
C15 C16 H16A 118.2
C16 C17 C18 117.2(5)
C16 C17 C21 122.2(5)
C18 C17 C21 120.6(5)
C17 C18 C19 121.9(5)
C17 C18 H18A 119.1
C19 C18 H18A 119.1
C14 C19 C18 120.6(5)
C14 C19 C20 124.6(5)
C18 C19 C20 114.7(5)
C19 C20 H20A 109.5
C19 C20 H20B 109.5
H20A C20 H20B 109.5
C19 C20 H20C 109.5
H20A C20 H20C 109.5
H20B C20 H20C 109.5
C17 C21 H21A 109.5
C17 C21 H21B 109.5
H21A C21 H21B 109.5
C17 C21 H21C 109.5
H21A C21 H21C 109.5
H21B C21 H21C 109.5
C15 C22 H22A 109.5
C15 C22 H22B 109.5
H22A C22 H22B 109.5
C15 C22 H22C 109.5
H22A C22 H22C 109.5
H22B C22 H22C 109.5
C24 C23 C28 115.6(5)
C24 C23 B1 123.1(5)
C28 C23 B1 121.3(5)
C25 C24 C23 121.1(5)
C25 C24 C31 117.2(5)
C23 C24 C31 121.6(5)
C26 C25 C24 122.7(5)
C26 C25 H25A 118.7
C24 C25 H25A 118.7
C25 C26 C27 116.4(5)
C25 C26 C30 121.9(5)
C27 C26 C30 121.7(6)
C28 C27 C26 122.4(6)
C28 C27 H27A 118.8
C26 C27 H27A 118.8
C27 C28 C23 121.7(5)
C27 C28 C29 114.8(5)
C23 C28 C29 123.5(5)
C28 C29 H29A 109.5
C28 C29 H29B 109.5
H29A C29 H29B 109.5
C28 C29 H29C 109.5
H29A C29 H29C 109.5
H29B C29 H29C 109.5
C26 C30 H30A 109.5
C26 C30 H30B 109.5
H30A C30 H30B 109.5
C26 C30 H30C 109.5
H30A C30 H30C 109.5
H30B C30 H30C 109.5
C24 C31 H31A 109.5
C24 C31 H31B 109.5
H31A C31 H31B 109.5
C24 C31 H31C 109.5
H31A C31 H31C 109.5
H31B C31 H31C 109.5

loop_
_geom_bond_atom_site_label_1
_geom_bond_atom_site_label_2
_geom_bond_distance
O1 C7 1.354(6)
O1 C8 1.412(8)
N1 C7 1.302(7)
N1 C13 1.381(7)
N1 B1 1.634(9)
B1 C14 1.637(9)
B1 C23 1.656(9)
B1 C1 1.677(7)
C1 C6 1.368(9)
C1 C2 1.437(8)
C2 C3 1.361(8)
C2 H2A 0.9500
C3 C4 1.458(10)
C3 H3A 0.9500
C4 C5 1.392(10)
C4 H4A 0.9500
C5 C6 1.340(9)
C5 H5A 0.9500
C6 C7 1.452(9)
C8 C9 1.342(9)
C8 C13 1.420(9)
C9 C10 1.299(10)
C9 H9A 0.9500
C10 C11 1.357(9)
C10 H10A 0.9500
C11 C12 1.382(8)
C11 H11A 0.9500
C12 C13 1.412(8)
C12 H12A 0.9500
C14 C19 1.403(7)
C14 C15 1.418(7)
C15 C16 1.400(7)
C15 C22 1.514(7)
C16 C17 1.366(7)
C16 H16A 0.9500
C17 C18 1.385(7)
C17 C21 1.509(8)
C18 C19 1.406(7)
C18 H18A 0.9500
C19 C20 1.521(7)
C20 H20A 0.9800
C20 H20B 0.9800
C20 H20C 0.9800
C21 H21A 0.9800
C21 H21B 0.9800
C21 H21C 0.9800
C22 H22A 0.9800
C22 H22B 0.9800
C22 H22C 0.9800
C23 C24 1.414(7)
C23 C28 1.417(8)
C24 C25 1.390(8)
C24 C31 1.520(8)
C25 C26 1.386(8)
C25 H25A 0.9500
C26 C27 1.389(8)
C26 C30 1.499(8)
C27 C28 1.380(7)
C27 H27A 0.9500
C28 C29 1.537(7)
C29 H29A 0.9800
C29 H29B 0.9800
C29 H29C 0.9800
C30 H30A 0.9800
C30 H30B 0.9800
C30 H30C 0.9800
C31 H31A 0.9800
C31 H31B 0.9800
C31 H31C 0.9800
